data_7245362
loop_
_publ_author_name
'Peloquin, Andrew J.'
'McMillen, Colin'
'Pennington, William'

_publ_section_title
;
 Isolation of unique heterocycles formed from pyridine-thiocarboxamides as
 diiodine, iodide, or polyiodide salts
;
_journal_name_full CrystEngComm
_journal_paper_doi 10.1039/D2CE00904H
_journal_year 2022
_chemical_formula_moiety 'Bi2 I9, C12 H10 N4 S, 3(H2 O), C12 H9 N4 S'
_chemical_formula_sum 'C24 H25 Bi2 I9 N8 O3 S2'
_chemical_formula_weight 2097.70
_space_group_crystal_system monoclinic
_space_group_IT_number 4
_space_group_name_Hall 'P 2yb'
_space_group_name_H-M_alt 'P 1 21 1'
_atom_sites_solution_hydrogens mixed
_atom_sites_solution_primary dual
_audit_creation_date 2022-06-18
_audit_creation_method
;
Olex2 1.5
(compiled 2022.04.07 svn.rca3783a0 for OlexSys, GUI svn.r6498)
;
_audit_update_record
;
2022-06-27 deposited with the CCDC.	2022-08-18 downloaded from the CCDC.
;
_cell_angle_alpha 90
_cell_angle_beta 106.602(2)
_cell_angle_gamma 90
_cell_formula_units_Z 2
_cell_length_a 8.3663(5)
_cell_length_b 24.1622(12)
_cell_length_c 12.9374(8)
_cell_measurement_reflns_used 9605
_cell_measurement_temperature 100.00
_cell_measurement_theta_max 29.63
_cell_measurement_theta_min 2.68
_cell_volume 2506.2(3)
_computing_cell_refinement 'SAINT V8.38A (Bruker AXS Inc., 2017)'
_computing_data_collection 'APEX3 v2017.3-0 (Bruker AXS Inc., 2017)'
_computing_data_reduction 'SAINT V8.38A (Bruker AXS Inc., 2017)'
_computing_molecular_graphics 'Olex2 1.5 (Dolomanov et al., 2009)'
_computing_publication_material 'Olex2 1.5 (Dolomanov et al., 2009)'
_computing_structure_refinement 'SHELXL 2018/3 (Sheldrick, 2015<i>b</i>)'
_computing_structure_solution 'SHELXT 2018/2 (Sheldrick, 2015<i>a</i>)'
_diffrn_ambient_temperature 100.00
_diffrn_measured_fraction_theta_full 0.999
_diffrn_measured_fraction_theta_max 0.999
_diffrn_measurement_device_type 'Bruker D8 Venture Photon 2'
_diffrn_measurement_method '\f and \w scans'
_diffrn_radiation_type MoK\a
_diffrn_radiation_wavelength 0.71073
_diffrn_reflns_av_R_equivalents 0.0457
_diffrn_reflns_av_unetI/netI 0.0509
_diffrn_reflns_Laue_measured_fraction_full 0.999
_diffrn_reflns_Laue_measured_fraction_max 0.999
_diffrn_reflns_limit_h_max 11
_diffrn_reflns_limit_h_min -11
_diffrn_reflns_limit_k_max 33
_diffrn_reflns_limit_k_min -33
_diffrn_reflns_limit_l_max 17
_diffrn_reflns_limit_l_min -17
_diffrn_reflns_number 77273
_diffrn_reflns_point_group_measured_fraction_full 0.981
_diffrn_reflns_point_group_measured_fraction_max 0.986
_diffrn_reflns_theta_full 25.242
_diffrn_reflns_theta_max 29.635
_diffrn_reflns_theta_min 1.846
_diffrn_source 'Incoatec I\mS'
_diffrn_source_current 1.0
_diffrn_source_power 0.05
_diffrn_source_voltage 50.0
_diffrn_standards_number 0
_exptl_absorpt_coefficient_mu 12.671
_exptl_absorpt_correction_T_max 0.7459
_exptl_absorpt_correction_T_min 0.5090
_exptl_absorpt_correction_type multi-scan
_exptl_absorpt_process_details 'SADABS v2016/2 (Bruker AXS Inc., 2017)'
_exptl_crystal_colour orange
_exptl_crystal_colour_primary orange
_exptl_crystal_density_diffrn 2.780
_exptl_crystal_density_meas ?
_exptl_crystal_density_method 'not measured'
_exptl_crystal_description plate
_exptl_crystal_F_000 1848
_exptl_crystal_size_max 0.243
_exptl_crystal_size_mid 0.211
_exptl_crystal_size_min 0.148
_exptl_transmission_factor_max 'not measured'
_exptl_transmission_factor_min 'not measured'
_refine_diff_density_max 3.772
_refine_diff_density_min -1.115
_refine_diff_density_rms 0.215
_refine_ls_abs_structure_details
;
 Refined as an inversion twin.
;
_refine_ls_abs_structure_Flack 0.010(4)
_refine_ls_extinction_method none
_refine_ls_goodness_of_fit_ref 1.084
_refine_ls_hydrogen_treatment mixed
_refine_ls_matrix_type full
_refine_ls_number_parameters 461
_refine_ls_number_reflns 13925
_refine_ls_number_restraints 29
_refine_ls_restrained_S_all 1.086
_refine_ls_R_factor_all 0.0324
_refine_ls_R_factor_gt 0.0299
_refine_ls_shift/su_max 0.002
_refine_ls_shift/su_mean 0.000
_refine_ls_structure_factor_coef Fsqd
_refine_ls_weighting_details 'w=1/[\s^2^(Fo^2^)+(0.0094P)^2^+10.7712P] where P=(Fo^2^+2Fc^2^)/3'
_refine_ls_weighting_scheme calc
_refine_ls_wR_factor_gt 0.0711
_refine_ls_wR_factor_ref 0.0718
_reflns_Friedel_coverage 0.932
_reflns_Friedel_fraction_full 0.962
_reflns_Friedel_fraction_max 0.973
_reflns_number_gt 13212
_reflns_number_total 13925
_reflns_threshold_expression 'I > 2\s(I)'
_cod_data_source_file d2ce00904h2.cif
_cod_data_source_block mo_d8_5846_27mar22_ajp1_0m
_cod_depositor_comments
;
The following automatic conversions were performed:

data item '_exptl_crystal_density_meas' value 'not measured' was
changed to '?' -- the value is perceived as not measured.

Automatic conversion script
Id: cif_fix_values 7556 2019-12-06 15:28:31Z antanas 
;
_cod_database_code 7245362
_shelx_shelxl_version_number 2018/3
_shelx_space_group_comment
;
The symmetry employed for this shelxl refinement is uniquely defined
by the following loop, which should always be used as a source of
symmetry information in preference to the above space-group names.
They are only intended as comments.
;
_shelx_estimated_absorpt_t_max 0.256
_shelx_estimated_absorpt_t_min 0.149
_olex2_refinement_description
;
1. Twinned data refinement
 Scales: 0.99005
 0.00995
2. Restrained distances
 N4-H4
 0.86 with sigma of 0.02
 H7-N7
 0.86 with sigma of 0.02
 H1O3-O3 = H2O3-O3
 0.87 with sigma of 0.02
 H2O3-H1O3
 1.38 with sigma of 0.04
 C1-N2A \\sim C7-N2B
 with sigma of 0.02
 C7-S1A \\sim C1-S1B
 with sigma of 0.02
 C17-H7 \\sim C16-H7
 with sigma of 0.02
 H1O3-O3 \\sim H2O3-O3
 with sigma of 0.001
3. Restrained planarity
 N7, H7, C16, C17
 with sigma of 0.1
4. Uiso/Uaniso restraints and constraints
S1B \\sim N2B: within 2A with sigma of 0.005 and sigma for terminal atoms of
0.01 within 2A
S1A \\sim N2A: within 2A with sigma of 0.01 and sigma for terminal atoms of
0.02 within 2A
S2 \\sim N6: within 2A with sigma of 0.002 and sigma for terminal atoms of
0.004 within 2A
5. Others
 Sof(S1B)=Sof(N2B)=1-FVAR(1)
 Sof(S1A)=Sof(N2A)=FVAR(1)
 Fixed X: H1A(0.25933) H1B(0.191991) H2C(1.31604) H2D(1.313) H1O3(0.828701)
 H2O3(0.788)
 Fixed Y: H1A(0.21096) H1B(0.24797) H2C(0.73082) H2D(0.780509) H1O3(0.30181)
 H2O3(0.35797)
 Fixed Z: H1A(-0.246739) H1B(-0.18998) H2C(1.132721) H2D(1.080189)
 H1O3(0.73037) H2O3(0.706539)
6.a Aromatic/amide H refined with riding coordinates:
 N8(H8), C15(H15), C16(H16), C17(H17), C18(H18), C21(H21), C22(H22), C23(H23),
 C24(H24), C3(H3), C4(H4A), C5(H5), C6(H6), C9(H9), C10(H10), C11(H11), C12(H12)
;
_olex2_submission_special_instructions 'No special instructions were received'

loop_
_space_group_symop_operation_xyz
'x, y, z'
'-x, y+1/2, -z'

loop_
_atom_site_label
_atom_site_type_symbol
_atom_site_fract_x
_atom_site_fract_y
_atom_site_fract_z
_atom_site_U_iso_or_equiv
_atom_site_adp_type
_atom_site_occupancy
_atom_site_site_symmetry_order
_atom_site_calc_flag
_atom_site_refinement_flags_posn
_atom_site_refinement_flags_adp
_atom_site_refinement_flags_occupancy
_atom_site_disorder_assembly
_atom_site_disorder_group
Bi1 Bi 0.17063(5) 0.47832(2) 0.05692(3) 0.01573(8) Uani 1 1 d . . . . .
Bi2 Bi 0.17561(5) 0.33537(2) 0.24568(3) 0.01673(8) Uani 1 1 d . . . . .
I1 I 0.46877(9) 0.54200(3) 0.05423(6) 0.02499(15) Uani 1 1 d . . . . .
I2 I -0.02870(9) 0.57773(3) 0.06196(6) 0.02285(15) Uani 1 1 d . . . . .
I3 I 0.05393(10) 0.46288(3) -0.18188(6) 0.02744(16) Uani 1 1 d . . . . .
I4 I 0.40825(9) 0.36725(3) 0.09852(6) 0.02025(14) Uani 1 1 d . . . . .
I5 I 0.25866(8) 0.46611(3) 0.31319(5) 0.01695(13) Uani 1 1 d . . . . .
I6 I -0.11825(9) 0.38931(3) 0.06645(6) 0.02314(15) Uani 1 1 d . . . . .
I7 I 0.14005(10) 0.22759(3) 0.14094(6) 0.02695(16) Uani 1 1 d . . . . .
I8 I -0.04720(9) 0.31148(3) 0.38158(6) 0.02402(15) Uani 1 1 d . . . . .
I9 I 0.47836(8) 0.30674(3) 0.42831(6) 0.02065(14) Uani 1 1 d . . . . .
S2 S 1.1066(6) 0.60103(17) 0.3948(4) 0.0457(9) Uani 1 1 d . U . . .
N5 N 1.0666(11) 0.5734(4) 0.5744(8) 0.0224(19) Uani 1 1 d . . . . .
N6 N 1.1961(16) 0.6428(5) 0.4933(10) 0.0356(15) Uani 1 1 d . U . . .
N7 N 1.3207(15) 0.6985(5) 0.8870(11) 0.040(3) Uani 1 1 d D . . . .
H7 H 1.347(8) 0.716(2) 0.947(3) 0.03(4) Uiso 1 1 d D . . . .
N8 N 0.6905(13) 0.4300(4) 0.3570(9) 0.029(2) Uani 1 1 d . . . . .
H8 H 0.619353 0.402879 0.332881 0.034 Uiso 1 1 calc R U . . .
C13 C 1.1696(14) 0.6187(5) 0.5879(11) 0.027(3) Uani 1 1 d . . . . .
C14 C 1.2313(14) 0.6440(5) 0.6944(11) 0.025(2) Uani 1 1 d . . . . .
C15 C 1.3323(15) 0.6908(5) 0.7081(13) 0.034(3) Uani 1 1 d . . . . .
H15 H 1.373520 0.703846 0.651261 0.041 Uiso 1 1 calc R U . . .
C16 C 1.3708(17) 0.7176(5) 0.8052(13) 0.042(4) Uani 1 1 d D . . . .
H16 H 1.434758 0.750659 0.814321 0.051 Uiso 1 1 calc R U . . .
C17 C 1.2268(16) 0.6529(5) 0.8764(11) 0.029(3) Uani 1 1 d D . . . .
H17 H 1.190235 0.640326 0.935456 0.035 Uiso 1 1 calc R U . . .
C18 C 1.1830(15) 0.6244(5) 0.7817(11) 0.027(3) Uani 1 1 d . . . . .
H18 H 1.119810 0.591217 0.775426 0.033 Uiso 1 1 calc R U . . .
C19 C 1.0194(15) 0.5605(5) 0.4686(10) 0.024(2) Uani 1 1 d . . . . .
C20 C 0.9061(14) 0.5142(5) 0.4286(10) 0.025(2) Uani 1 1 d . . . . .
C21 C 0.8559(14) 0.4815(6) 0.5024(10) 0.028(2) Uani 1 1 d . . . . .
H21 H 0.896677 0.488475 0.577594 0.033 Uiso 1 1 calc R U . . .
C22 C 0.7440(16) 0.4380(5) 0.4632(11) 0.032(3) Uani 1 1 d . . . . .
H22 H 0.707252 0.414856 0.511200 0.038 Uiso 1 1 calc R U . . .
C23 C 0.7384(16) 0.4607(6) 0.2843(11) 0.031(3) Uani 1 1 d . . . . .
H23 H 0.697873 0.452395 0.209600 0.037 Uiso 1 1 calc R U . . .
C24 C 0.8440(14) 0.5032(5) 0.3183(10) 0.026(2) Uani 1 1 d . . . . .
H24 H 0.876368 0.525631 0.267511 0.032 Uiso 1 1 calc R U . . .
O1 O 0.2474(18) 0.2464(4) -0.2372(10) 0.057(4) Uani 1 1 d . . . . .
H1A H 0.259330 0.210960 -0.246739 0.086 Uiso 1 1 d . U . . .
H1B H 0.191991 0.247970 -0.189980 0.086 Uiso 1 1 d . U . . .
O2 O 1.348(2) 0.7477(5) 1.0849(12) 0.099(7) Uani 1 1 d . . . . .
H2C H 1.316040 0.730820 1.132721 0.149 Uiso 1 1 d . U . . .
H2D H 1.313000 0.780509 1.080189 0.149 Uiso 1 1 d . U . . .
O3 O 0.869(3) 0.3333(2) 0.7129(14) 0.129(8) Uani 1 1 d D . . . .
H1O3 H 0.828701 0.301810 0.730370 0.193 Uiso 1 1 d D U . . .
H2O3 H 0.788000 0.357970 0.706539 0.193 Uiso 1 1 d D U . . .
N1 N 0.5330(12) 0.5267(4) -0.3886(8) 0.023(2) Uani 1 1 d . . . . .
N3 N 0.6941(14) 0.6704(4) -0.6292(9) 0.030(2) Uani 1 1 d . . . . .
N4 N 0.3470(13) 0.3469(4) -0.2650(8) 0.024(2) Uani 1 1 d D . . . .
H4 H 0.303(13) 0.314(2) -0.269(9) 0.01(3) Uiso 1 1 d D . . . .
C1 C 0.6161(13) 0.5762(5) -0.3712(9) 0.021(2) Uani 1 1 d D . . . .
C2 C 0.6393(13) 0.6090(4) -0.4596(10) 0.020(2) Uani 1 1 d . . . . .
C3 C 0.5698(14) 0.5920(5) -0.5661(9) 0.023(2) Uani 1 1 d . . . . .
H3 H 0.502276 0.559774 -0.582039 0.028 Uiso 1 1 calc R U . . .
C4 C 0.6011(17) 0.6228(5) -0.6473(10) 0.030(3) Uani 1 1 d . . . . .
H4A H 0.555955 0.610597 -0.719597 0.037 Uiso 1 1 calc R U . . .
C5 C 0.7590(16) 0.6853(5) -0.5285(11) 0.031(3) Uani 1 1 d . . . . .
H5 H 0.827395 0.717404 -0.514646 0.037 Uiso 1 1 calc R U . . .
C6 C 0.7340(15) 0.6569(5) -0.4397(10) 0.026(2) Uani 1 1 d . . . . .
H6 H 0.780705 0.670058 -0.368263 0.032 Uiso 1 1 calc R U . . .
C7 C 0.5382(13) 0.5048(5) -0.2915(9) 0.022(2) Uani 1 1 d D . . . .
C8 C 0.4662(13) 0.4502(5) -0.2824(9) 0.021(2) Uani 1 1 d . . . . .
C9 C 0.3559(14) 0.4246(5) -0.3730(9) 0.023(2) Uani 1 1 d . . . . .
H9 H 0.322981 0.442914 -0.440817 0.028 Uiso 1 1 calc R U . . .
C10 C 0.2974(15) 0.3728(5) -0.3611(10) 0.026(2) Uani 1 1 d . . . . .
H10 H 0.221607 0.355019 -0.420837 0.031 Uiso 1 1 calc R U . . .
C11 C 0.4528(16) 0.3702(5) -0.1774(9) 0.028(3) Uani 1 1 d . . . . .
H11 H 0.486462 0.350187 -0.111445 0.033 Uiso 1 1 calc R U . . .
C12 C 0.5117(17) 0.4221(5) -0.1830(11) 0.031(3) Uani 1 1 d . . . . .
H12 H 0.582685 0.439241 -0.120598 0.037 Uiso 1 1 calc R U . . .
S1A S 0.6304(10) 0.5490(3) -0.1909(6) 0.033(2) Uani 0.555(18) 1 d D U P A 1
N2A N 0.670(4) 0.5965(13) -0.273(2) 0.036(5) Uani 0.555(18) 1 d D U P A 1
S1B S 0.6984(12) 0.5869(3) -0.2340(7) 0.025(2) Uani 0.445(18) 1 d D U P A 2
N2B N 0.623(4) 0.5291(12) -0.198(2) 0.025(4) Uani 0.445(18) 1 d D U P A 2

loop_
_atom_site_aniso_label
_atom_site_aniso_U_11
_atom_site_aniso_U_22
_atom_site_aniso_U_33
_atom_site_aniso_U_23
_atom_site_aniso_U_13
_atom_site_aniso_U_12
Bi1 0.01582(16) 0.01530(17) 0.01568(17) 0.00150(14) 0.00387(13) 0.00057(14)
Bi2 0.01735(17) 0.01543(17) 0.01798(18) 0.00150(14) 0.00596(13) 0.00023(14)
I1 0.0196(3) 0.0278(4) 0.0277(4) 0.0039(3) 0.0070(3) -0.0038(3)
I2 0.0244(3) 0.0185(3) 0.0255(4) 0.0011(3) 0.0068(3) 0.0053(3)
I3 0.0363(4) 0.0288(4) 0.0160(3) -0.0004(3) 0.0056(3) 0.0033(3)
I4 0.0213(3) 0.0206(3) 0.0216(3) 0.0027(3) 0.0104(3) 0.0043(3)
I5 0.0173(3) 0.0166(3) 0.0163(3) -0.0013(2) 0.0036(2) 0.0001(2)
I6 0.0150(3) 0.0272(4) 0.0250(4) 0.0027(3) 0.0021(3) -0.0023(3)
I7 0.0377(4) 0.0173(3) 0.0240(4) -0.0023(3) 0.0058(3) -0.0007(3)
I8 0.0174(3) 0.0288(4) 0.0279(4) 0.0069(3) 0.0097(3) 0.0016(3)
I9 0.0186(3) 0.0211(3) 0.0217(3) 0.0012(3) 0.0049(3) 0.0003(3)
S2 0.061(2) 0.0334(17) 0.052(2) -0.0053(16) 0.0316(19) -0.0097(16)
N5 0.019(4) 0.017(4) 0.032(5) 0.006(4) 0.008(4) 0.000(3)
N6 0.051(3) 0.027(3) 0.045(3) -0.007(3) 0.039(3) -0.013(3)
N7 0.044(7) 0.024(6) 0.039(7) -0.005(5) -0.010(5) -0.011(5)
N8 0.025(5) 0.023(5) 0.035(6) -0.005(4) 0.005(4) -0.001(4)
C13 0.021(5) 0.012(5) 0.046(8) -0.004(5) 0.011(5) 0.002(4)
C14 0.017(5) 0.016(5) 0.041(7) 0.005(5) 0.007(5) 0.002(4)
C15 0.017(5) 0.022(6) 0.064(10) -0.003(6) 0.012(6) -0.009(4)
C16 0.029(6) 0.021(6) 0.062(10) 0.012(6) -0.010(6) -0.013(5)
C17 0.032(6) 0.019(5) 0.030(7) 0.003(5) -0.001(5) -0.008(5)
C18 0.027(6) 0.016(5) 0.034(7) 0.007(5) 0.000(5) -0.002(4)
C19 0.027(6) 0.024(6) 0.025(6) 0.001(5) 0.011(5) -0.006(4)
C20 0.020(5) 0.022(5) 0.031(6) -0.006(5) 0.004(5) -0.002(4)
C21 0.027(6) 0.034(6) 0.022(6) -0.005(5) 0.007(4) -0.001(5)
C22 0.035(7) 0.027(6) 0.035(7) 0.002(5) 0.013(6) -0.014(5)
C23 0.031(6) 0.040(7) 0.025(6) -0.008(5) 0.013(5) 0.011(5)
C24 0.022(5) 0.036(6) 0.026(6) -0.002(5) 0.014(5) 0.007(5)
O1 0.110(10) 0.018(5) 0.069(8) -0.009(5) 0.068(8) -0.007(5)
O2 0.147(15) 0.033(7) 0.066(9) -0.004(6) -0.053(10) -0.019(8)
O3 0.21(2) 0.118(16) 0.065(11) 0.043(11) 0.051(13) 0.090(16)
N1 0.026(5) 0.020(5) 0.024(5) -0.003(4) 0.007(4) -0.007(4)
N3 0.039(6) 0.023(5) 0.031(6) 0.002(4) 0.012(5) -0.001(4)
N4 0.037(6) 0.020(5) 0.020(5) 0.001(4) 0.013(4) -0.003(4)
C1 0.017(5) 0.019(5) 0.032(6) -0.009(4) 0.012(4) -0.002(4)
C2 0.017(5) 0.016(5) 0.027(6) -0.005(4) 0.006(4) -0.001(4)
C3 0.022(5) 0.022(5) 0.022(6) -0.007(4) 0.002(4) -0.006(4)
C4 0.046(7) 0.030(6) 0.017(6) -0.007(5) 0.011(5) -0.007(5)
C5 0.029(6) 0.024(6) 0.040(8) -0.005(5) 0.010(5) -0.004(5)
C6 0.030(6) 0.026(6) 0.022(6) -0.006(5) 0.005(5) -0.008(5)
C7 0.018(5) 0.026(6) 0.021(5) -0.007(4) 0.003(4) -0.001(4)
C8 0.019(5) 0.020(5) 0.022(5) -0.009(4) 0.007(4) -0.001(4)
C9 0.022(5) 0.028(6) 0.019(5) -0.003(4) 0.006(4) -0.011(4)
C10 0.025(6) 0.026(6) 0.028(6) -0.002(5) 0.011(5) -0.004(4)
C11 0.036(7) 0.031(6) 0.016(5) 0.004(5) 0.006(5) 0.004(5)
C12 0.038(7) 0.024(6) 0.029(7) 0.002(5) 0.007(5) 0.000(5)
S1A 0.042(4) 0.033(4) 0.022(3) -0.009(3) 0.008(2) -0.011(3)
N2A 0.038(10) 0.036(10) 0.028(10) 0.002(9) -0.001(9) -0.018(8)
S1B 0.037(4) 0.020(4) 0.016(4) -0.003(3) 0.002(3) -0.005(3)
N2B 0.037(7) 0.019(7) 0.015(7) -0.005(7) 0.002(6) -0.008(7)

loop_
_atom_type_symbol
_atom_type_description
_atom_type_scat_dispersion_real
_atom_type_scat_dispersion_imag
_atom_type_scat_source
C C 0.0033 0.0016 'International Tables Vol C Tables 4.2.6.8 and 6.1.1.4'
H H 0.0000 0.0000 'International Tables Vol C Tables 4.2.6.8 and 6.1.1.4'
Bi Bi -4.1077 10.2566 'International Tables Vol C Tables 4.2.6.8 and 6.1.1.4'
I I -0.4742 1.8119 'International Tables Vol C Tables 4.2.6.8 and 6.1.1.4'
N N 0.0061 0.0033 'International Tables Vol C Tables 4.2.6.8 and 6.1.1.4'
O O 0.0106 0.0060 'International Tables Vol C Tables 4.2.6.8 and 6.1.1.4'
S S 0.1246 0.1234 'International Tables Vol C Tables 4.2.6.8 and 6.1.1.4'

loop_
_geom_angle_atom_site_label_1
_geom_angle_atom_site_label_2
_geom_angle_atom_site_label_3
_geom_angle
_geom_angle_site_symmetry_1
_geom_angle_site_symmetry_3
_geom_angle_publ_flag
I1 Bi1 I3 94.64(2) . . ?
I1 Bi1 I4 87.35(2) . . ?
I1 Bi1 I5 96.65(2) . . ?
I1 Bi1 I6 170.21(2) . . ?
I2 Bi1 I1 93.52(2) . . ?
I2 Bi1 I3 96.05(2) . . ?
I2 Bi1 I4 169.74(2) . . ?
I2 Bi1 I5 90.94(2) . . ?
I2 Bi1 I6 96.13(2) . . ?
I3 Bi1 I4 94.07(2) . . ?
I3 Bi1 I5 166.33(2) . . ?
I3 Bi1 I6 85.98(2) . . ?
I5 Bi1 I4 78.802(19) . . ?
I5 Bi1 I6 81.59(2) . . ?
I6 Bi1 I4 82.86(2) . . ?
I4 Bi2 I5 78.931(19) . . ?
I6 Bi2 I4 86.64(2) . . ?
I6 Bi2 I5 81.91(2) . . ?
I7 Bi2 I4 86.37(2) . . ?
I7 Bi2 I5 164.97(2) . . ?
I7 Bi2 I6 94.20(2) . . ?
I7 Bi2 I8 95.97(3) . . ?
I7 Bi2 I9 96.37(2) . . ?
I8 Bi2 I4 177.13(2) . . ?
I8 Bi2 I5 98.64(2) . . ?
I8 Bi2 I6 91.52(2) . . ?
I8 Bi2 I9 91.17(2) . . ?
I9 Bi2 I4 90.22(2) . . ?
I9 Bi2 I5 86.90(2) . . ?
I9 Bi2 I6 168.76(2) . . ?
Bi2 I4 Bi1 81.438(18) . . ?
Bi1 I5 Bi2 81.090(18) . . ?
Bi2 I6 Bi1 82.496(19) . . ?
N6 S2 C19 95.4(6) . . ?
C19 N5 C13 107.7(10) . . ?
C13 N6 S2 105.6(8) . . ?
C16 N7 H7 120(2) . . ?
C16 N7 C17 121.1(13) . . ?
C17 N7 H7 119(2) . . ?
C22 N8 H8 117.9 . . ?
C22 N8 C23 124.1(11) . . ?
C23 N8 H8 117.9 . . ?
N5 C13 N6 117.5(11) . . ?
N5 C13 C14 119.5(12) . . ?
N6 C13 C14 122.6(10) . . ?
C15 C14 C13 119.8(12) . . ?
C18 C14 C13 121.3(11) . . ?
C18 C14 C15 118.8(13) . . ?
C14 C15 H15 120.8 . . ?
C16 C15 C14 118.4(14) . . ?
C16 C15 H15 120.8 . . ?
N7 C16 C15 121.5(12) . . ?
N7 C16 H16 119.3 . . ?
C15 C16 H16 119.3 . . ?
N7 C17 H17 119.7 . . ?
N7 C17 C18 120.5(13) . . ?
C18 C17 H17 119.7 . . ?
C14 C18 H18 120.2 . . ?
C17 C18 C14 119.6(11) . . ?
C17 C18 H18 120.2 . . ?
N5 C19 S2 113.2(9) . . ?
N5 C19 C20 120.6(10) . . ?
C20 C19 S2 126.2(10) . . ?
C21 C20 C19 119.0(11) . . ?
C21 C20 C24 119.6(11) . . ?
C24 C20 C19 121.4(12) . . ?
C20 C21 H21 120.7 . . ?
C20 C21 C22 118.6(11) . . ?
C22 C21 H21 120.7 . . ?
N8 C22 C21 118.4(12) . . ?
N8 C22 H22 120.8 . . ?
C21 C22 H22 120.8 . . ?
N8 C23 H23 120.3 . . ?
C24 C23 N8 119.4(12) . . ?
C24 C23 H23 120.3 . . ?
C20 C24 H24 120.1 . . ?
C23 C24 C20 119.9(12) . . ?
C23 C24 H24 120.1 . . ?
H1A O1 H1B 104.4(10) . . ?
H2C O2 H2D 110(2) . . ?
H1O3 O3 H2O3 105(2) . . ?
C7 N1 C1 108.0(10) . . ?
C5 N3 C4 117.0(11) . . ?
C10 N4 H4 111(8) . . ?
C11 N4 H4 127(8) . . ?
C11 N4 C10 122.5(10) . . ?
N1 C1 C2 121.6(10) . . ?
N1 C1 S1B 109.5(9) . . ?
C2 C1 S1B 128.6(9) . . ?
N2A C1 N1 120.2(16) . . ?
N2A C1 C2 118.1(16) . . ?
C3 C2 C1 120.4(10) . . ?
C6 C2 C1 120.6(10) . . ?
C6 C2 C3 119.0(11) . . ?
C2 C3 H3 120.7 . . ?
C4 C3 C2 118.7(11) . . ?
C4 C3 H3 120.7 . . ?
N3 C4 C3 123.2(11) . . ?
N3 C4 H4A 118.4 . . ?
C3 C4 H4A 118.4 . . ?
N3 C5 H5 117.9 . . ?
N3 C5 C6 124.2(12) . . ?
C6 C5 H5 117.9 . . ?
C2 C6 C5 117.9(11) . . ?
C2 C6 H6 121.0 . . ?
C5 C6 H6 121.0 . . ?
N1 C7 C8 121.4(10) . . ?
N1 C7 S1A 110.7(9) . . ?
C8 C7 S1A 127.9(10) . . ?
N2B C7 N1 122.0(17) . . ?
N2B C7 C8 116.3(17) . . ?
C9 C8 C7 120.9(11) . . ?
C12 C8 C7 119.8(10) . . ?
C12 C8 C9 119.3(11) . . ?
C8 C9 H9 120.7 . . ?
C10 C9 C8 118.5(11) . . ?
C10 C9 H9 120.7 . . ?
N4 C10 C9 120.2(11) . . ?
N4 C10 H10 119.9 . . ?
C9 C10 H10 119.9 . . ?
N4 C11 H11 119.9 . . ?
N4 C11 C12 120.2(11) . . ?
C12 C11 H11 119.9 . . ?
C8 C12 H12 120.4 . . ?
C11 C12 C8 119.2(12) . . ?
C11 C12 H12 120.4 . . ?
N2A S1A C7 94.3(11) . . ?
C1 N2A S1A 106.5(18) . . ?
N2B S1B C1 95.0(12) . . ?
C7 N2B S1B 105(2) . . ?

loop_
_geom_bond_atom_site_label_1
_geom_bond_atom_site_label_2
_geom_bond_distance
_geom_bond_site_symmetry_2
_geom_bond_publ_flag
Bi1 I1 2.9393(8) . ?
Bi1 I2 2.9354(8) . ?
Bi1 I3 2.9856(9) . ?
Bi1 I4 3.2914(8) . ?
Bi1 I5 3.1980(8) . ?
Bi1 I6 3.2638(8) . ?
Bi2 I4 3.1817(8) . ?
Bi2 I5 3.2982(8) . ?
Bi2 I6 3.1404(8) . ?
Bi2 I7 2.9113(8) . ?
Bi2 I8 2.9618(8) . ?
Bi2 I9 3.0095(8) . ?
S2 N6 1.630(12) . ?
S2 C19 1.673(12) . ?
N5 C13 1.373(14) . ?
N5 C19 1.348(16) . ?
N6 C13 1.427(17) . ?
N7 H7 0.85(3) . ?
N7 C16 1.33(2) . ?
N7 C17 1.336(16) . ?
N8 H8 0.8800 . ?
N8 C22 1.332(17) . ?
N8 C23 1.346(18) . ?
C13 C14 1.460(19) . ?
C14 C15 1.393(15) . ?
C14 C18 1.387(18) . ?
C15 H15 0.9500 . ?
C15 C16 1.37(2) . ?
C16 H16 0.9500 . ?
C17 H17 0.9500 . ?
C17 C18 1.362(19) . ?
C18 H18 0.9500 . ?
C19 C20 1.462(16) . ?
C20 C21 1.393(18) . ?
C20 C24 1.398(17) . ?
C21 H21 0.9500 . ?
C21 C22 1.402(17) . ?
C22 H22 0.9500 . ?
C23 H23 0.9500 . ?
C23 C24 1.344(19) . ?
C24 H24 0.9500 . ?
O1 H1A 0.874(9) . ?
O1 H1B 0.867(10) . ?
O2 H2C 0.844(19) . ?
O2 H2D 0.840(15) . ?
O3 H1O3 0.888(12) . ?
O3 H2O3 0.888(12) . ?
N1 C1 1.368(14) . ?
N1 C7 1.353(15) . ?
N3 C4 1.370(16) . ?
N3 C5 1.311(18) . ?
N4 H4 0.87(3) . ?
N4 C10 1.348(16) . ?
N4 C11 1.346(16) . ?
C1 C2 1.450(16) . ?
C1 N2A 1.31(3) . ?
C1 S1B 1.730(13) . ?
C2 C3 1.396(16) . ?
C2 C6 1.383(15) . ?
C3 H3 0.9500 . ?
C3 C4 1.373(18) . ?
C4 H4A 0.9500 . ?
C5 H5 0.9500 . ?
C5 C6 1.404(18) . ?
C6 H6 0.9500 . ?
C7 C8 1.468(16) . ?
C7 S1A 1.691(12) . ?
C7 N2B 1.35(3) . ?
C8 C9 1.411(15) . ?
C8 C12 1.407(17) . ?
C9 H9 0.9500 . ?
C9 C10 1.369(16) . ?
C10 H10 0.9500 . ?
C11 H11 0.9500 . ?
C11 C12 1.357(18) . ?
C12 H12 0.9500 . ?
S1A N2A 1.66(3) . ?
S1B N2B 1.65(3) . ?

loop_
_geom_torsion_atom_site_label_1
_geom_torsion_atom_site_label_2
_geom_torsion_atom_site_label_3
_geom_torsion_atom_site_label_4
_geom_torsion
_geom_torsion_site_symmetry_1
_geom_torsion_site_symmetry_2
_geom_torsion_site_symmetry_3
_geom_torsion_site_symmetry_4
_geom_torsion_publ_flag
S2 N6 C13 N5 -7.1(13) . . . . ?
S2 N6 C13 C14 -179.9(9) . . . . ?
S2 C19 C20 C21 174.4(10) . . . . ?
S2 C19 C20 C24 -7.4(18) . . . . ?
N5 C13 C14 C15 -178.3(11) . . . . ?
N5 C13 C14 C18 -2.3(17) . . . . ?
N5 C19 C20 C21 -4.0(18) . . . . ?
N5 C19 C20 C24 174.3(11) . . . . ?
N6 S2 C19 N5 -5.9(11) . . . . ?
N6 S2 C19 C20 175.6(11) . . . . ?
N6 C13 C14 C15 -5.7(17) . . . . ?
N6 C13 C14 C18 170.3(11) . . . . ?
N7 C17 C18 C14 -2.4(19) . . . . ?
N8 C23 C24 C20 1.5(18) . . . . ?
C13 N5 C19 S2 2.4(12) . . . . ?
C13 N5 C19 C20 -179.0(10) . . . . ?
C13 C14 C15 C16 171.9(12) . . . . ?
C13 C14 C18 C17 -172.2(11) . . . . ?
C14 C15 C16 N7 3(2) . . . . ?
C15 C14 C18 C17 3.9(18) . . . . ?
C16 N7 C17 C18 1(2) . . . . ?
C17 N7 C16 C15 -2(2) . . . . ?
C18 C14 C15 C16 -4.2(18) . . . . ?
C19 S2 N6 C13 6.9(10) . . . . ?
C19 N5 C13 N6 3.1(14) . . . . ?
C19 N5 C13 C14 176.1(10) . . . . ?
C19 C20 C21 C22 178.5(11) . . . . ?
C19 C20 C24 C23 -179.2(11) . . . . ?
C20 C21 C22 N8 0.0(19) . . . . ?
C21 C20 C24 C23 -0.9(18) . . . . ?
C22 N8 C23 C24 -1.5(19) . . . . ?
C23 N8 C22 C21 1(2) . . . . ?
C24 C20 C21 C22 0.1(18) . . . . ?
N1 C1 C2 C3 3.1(16) . . . . ?
N1 C1 C2 C6 -175.2(11) . . . . ?
N1 C1 N2A S1A 5(3) . . . . ?
N1 C1 S1B N2B -1.4(15) . . . . ?
N1 C7 C8 C9 -15.1(16) . . . . ?
N1 C7 C8 C12 162.8(11) . . . . ?
N1 C7 S1A N2A -1.6(14) . . . . ?
N1 C7 N2B S1B 3(3) . . . . ?
N3 C5 C6 C2 2(2) . . . . ?
N4 C11 C12 C8 -2.6(19) . . . . ?
C1 N1 C7 C8 -177.2(10) . . . . ?
C1 N1 C7 S1A 4.3(12) . . . . ?
C1 N1 C7 N2B -4(2) . . . . ?
C1 C2 C3 C4 -177.0(11) . . . . ?
C1 C2 C6 C5 176.8(11) . . . . ?
C1 S1B N2B C7 0(2) . . . . ?
C2 C1 N2A S1A -178.3(11) . . . . ?
C2 C1 S1B N2B -175.3(16) . . . . ?
C2 C3 C4 N3 -2(2) . . . . ?
C3 C2 C6 C5 -1.6(17) . . . . ?
C4 N3 C5 C6 -2(2) . . . . ?
C5 N3 C4 C3 2(2) . . . . ?
C6 C2 C3 C4 1.4(17) . . . . ?
C7 N1 C1 C2 177.2(10) . . . . ?
C7 N1 C1 N2A -6(2) . . . . ?
C7 N1 C1 S1B 2.8(12) . . . . ?
C7 C8 C9 C10 177.5(11) . . . . ?
C7 C8 C12 C11 -175.7(11) . . . . ?
C7 S1A N2A C1 -2(2) . . . . ?
C8 C7 S1A N2A -180.0(15) . . . . ?
C8 C7 N2B S1B 176.4(12) . . . . ?
C8 C9 C10 N4 -1.0(17) . . . . ?
C9 C8 C12 C11 2.2(18) . . . . ?
C10 N4 C11 C12 1.3(19) . . . . ?
C11 N4 C10 C9 0.6(18) . . . . ?
C12 C8 C9 C10 -0.4(17) . . . . ?
S1A C7 C8 C9 163.1(10) . . . . ?
S1A C7 C8 C12 -19.0(16) . . . . ?
N2A C1 C2 C3 -173.4(19) . . . . ?
N2A C1 C2 C6 8(2) . . . . ?
S1B C1 C2 C3 176.3(10) . . . . ?
S1B C1 C2 C6 -2.1(17) . . . . ?
N2B C7 C8 C9 171.0(19) . . . . ?
N2B C7 C8 C12 -11(2) . . . . ?

loop_
_twin_individual_id
_twin_individual_mass_fraction_refined
1 0.99005
2 0.00995
